data_4036258
loop_
_publ_author_name
'Mostinski, Yelena'
'Valerio, Viviana'
'Lankri, David'
'Tsvelikhovsky, Dmitry'

_publ_section_title
;
 Synthesis of Tricyclic Spiranoid Lactones via I2/Sm(II)- and
 I2/Pd(0)-Mediated Cyclizations of a Common Cycloalkylmethylene Precursor.
;
_journal_issue 21
_journal_name_full 'The Journal of organic chemistry'
_journal_page_first 10464
_journal_page_last 10473
_journal_paper_doi 10.1021/acs.joc.5b01278
_journal_volume 80
_journal_year 2015
_chemical_formula_moiety 'C13 H19 I O2'
_chemical_formula_sum 'C13 H19 I O2'
_chemical_formula_weight 334.18
_space_group_IT_number 14
_space_group_name_Hall '-P 2ybc'
_space_group_name_H-M_alt 'P 1 21/c 1'
_symmetry_cell_setting monoclinic
_symmetry_space_group_name_Hall '-P 2ybc'
_symmetry_space_group_name_H-M 'P 1 21/c 1'
_atom_sites_solution_hydrogens geom
_atom_sites_solution_primary direct
_atom_sites_solution_secondary difmap
_audit_creation_method SHELXL-97
_cell_angle_alpha 90.00
_cell_angle_beta 97.373(1)
_cell_angle_gamma 90.00
_cell_formula_units_Z 4
_cell_length_a 9.5484(7)
_cell_length_b 10.4166(7)
_cell_length_c 14.268(1)
_cell_measurement_temperature 293(1)
_cell_volume 1407.39(17)
_computing_cell_refinement 'Bruker SMART'
_computing_data_collection 'Bruker SMART'
_computing_data_reduction 'Bruker SAINT'
_computing_molecular_graphics 'Bruker SHELXTL'
_computing_publication_material 'Bruker SHELXTL'
_computing_structure_refinement 'SHELXL-97 (Sheldrick, 1997)'
_computing_structure_solution 'SHELXS-97 (Sheldrick, 1990)'
_diffrn_ambient_temperature 293(1)
_diffrn_measured_fraction_theta_full 0.994
_diffrn_measured_fraction_theta_max 0.994
_diffrn_measurement_device_type 'CCD area detector'
_diffrn_measurement_method 'phi and omega scans'
_diffrn_radiation_monochromator graphite
_diffrn_radiation_source 'fine-focus sealed tube'
_diffrn_radiation_type MoK\a
_diffrn_radiation_wavelength 0.71073
_diffrn_reflns_av_R_equivalents 0.0287
_diffrn_reflns_av_sigmaI/netI 0.0220
_diffrn_reflns_limit_h_max 11
_diffrn_reflns_limit_h_min -11
_diffrn_reflns_limit_k_max 12
_diffrn_reflns_limit_k_min -12
_diffrn_reflns_limit_l_max 16
_diffrn_reflns_limit_l_min -16
_diffrn_reflns_number 12916
_diffrn_reflns_theta_full 25.00
_diffrn_reflns_theta_max 25.00
_diffrn_reflns_theta_min 2.15
_exptl_absorpt_coefficient_mu 2.261
_exptl_absorpt_correction_T_max 0.8055
_exptl_absorpt_correction_T_min 0.6863
_exptl_absorpt_correction_type multi-scan
_exptl_absorpt_process_details 'Bruker SADABS V2.05'
_exptl_crystal_colour colorless
_exptl_crystal_density_diffrn 1.577
_exptl_crystal_density_method 'not measured'
_exptl_crystal_description Shapless
_exptl_crystal_F_000 664
_exptl_crystal_size_max 0.18
_exptl_crystal_size_mid 0.11
_exptl_crystal_size_min 0.10
_refine_diff_density_max 0.956
_refine_diff_density_min -0.655
_refine_diff_density_rms 0.076
_refine_ls_extinction_method none
_refine_ls_goodness_of_fit_ref 1.213
_refine_ls_hydrogen_treatment constr
_refine_ls_matrix_type full
_refine_ls_number_parameters 145
_refine_ls_number_reflns 2464
_refine_ls_number_restraints 0
_refine_ls_restrained_S_all 1.213
_refine_ls_R_factor_all 0.0558
_refine_ls_R_factor_gt 0.0529
_refine_ls_shift/su_max 0.000
_refine_ls_shift/su_mean 0.000
_refine_ls_structure_factor_coef Fsqd
_refine_ls_weighting_details 'calc w=1/[\s^2^(Fo^2^)+(0.0281P)^2^+3.3161P] where P=(Fo^2^+2Fc^2^)/3'
_refine_ls_weighting_scheme calc
_refine_ls_wR_factor_gt 0.1031
_refine_ls_wR_factor_ref 0.1045
_reflns_number_gt 2355
_reflns_number_total 2464
_reflns_threshold_expression >2sigma(I)
_cod_data_source_file jo5b01278_si_002.cif
_cod_data_source_block compound_18a
_cod_depositor_comments
;
The following automatic conversions were performed:

data item '_symmetry_cell_setting' value 'Monoclinic' was changed to
'monoclinic' in accordance with the
/home/saulius/struct/COD-crude-data/automatic-downloads/DataCite-retrospective/ACS/depositions/lib/dictionaries/cif_core.dic
dictionary named 'cif_core.dic' version 2.4.2 last updated on
2011-04-26.

Automatic conversion script
Id: cif_fix_values 6909 2019-04-08 15:41:33Z antanas 
;
_cod_original_cell_volume 1407.4(2)
_cod_original_sg_symbol_H-M P2(1)/c
_cod_database_code 4036258

loop_
_symmetry_equiv_pos_as_xyz
'x, y, z'
'-x, y+1/2, -z+1/2'
'-x, -y, -z'
'x, -y-1/2, z-1/2'

loop_
_atom_site_label
_atom_site_type_symbol
_atom_site_fract_x
_atom_site_fract_y
_atom_site_fract_z
_atom_site_U_iso_or_equiv
_atom_site_adp_type
_atom_site_occupancy
_atom_site_symmetry_multiplicity
_atom_site_calc_flag
_atom_site_refinement_flags
C1 C 0.0404(6) 0.8305(5) 0.2675(4) 0.0558(14) Uani 1 1 d .
C2 C 0.0270(8) 0.9333(6) 0.1949(4) 0.0714(18) Uani 1 1 d .
H2A H 0.0766 1.0099 0.2194 0.086 Uiso 1 1 calc R
H2B H -0.0716 0.9549 0.1767 0.086 Uiso 1 1 calc R
C3 C 0.0918(5) 0.8815(5) 0.1103(3) 0.0444(11) Uani 1 1 d .
H3 H 0.0182 0.8833 0.0556 0.053 Uiso 1 1 calc R
C4 C 0.1230(5) 0.7370(4) 0.1362(3) 0.0365(10) Uani 1 1 d .
C5 C 0.0211(5) 0.6463(5) 0.0782(3) 0.0449(12) Uani 1 1 d .
H5A H 0.0437 0.5591 0.0988 0.054 Uiso 1 1 calc R
H5B H 0.0370 0.6525 0.0126 0.054 Uiso 1 1 calc R
C6 C 0.2756(5) 0.6930(4) 0.1335(3) 0.0437(11) Uani 1 1 d .
H6 H 0.3359 0.7534 0.1730 0.052 Uiso 1 1 calc R
C7 C 0.3246(6) 0.6966(6) 0.0346(4) 0.0593(14) Uani 1 1 d .
H7A H 0.3981 0.6328 0.0325 0.071 Uiso 1 1 calc R
H7B H 0.2458 0.6722 -0.0117 0.071 Uiso 1 1 calc R
C8 C 0.3803(8) 0.8247(6) 0.0060(5) 0.080(2) Uani 1 1 d .
H8A H 0.4582 0.8500 0.0528 0.096 Uiso 1 1 calc R
H8B H 0.4173 0.8143 -0.0537 0.096 Uiso 1 1 calc R
C9 C 0.2729(8) 0.9315(6) -0.0041(5) 0.083(2) Uani 1 1 d .
H9A H 0.1957 0.9070 -0.0517 0.099 Uiso 1 1 calc R
H9B H 0.3165 1.0076 -0.0268 0.099 Uiso 1 1 calc R
C10 C 0.2125(6) 0.9654(5) 0.0868(5) 0.0648(16) Uani 1 1 d .
H10A H 0.2882 0.9609 0.1390 0.078 Uiso 1 1 calc R
H10B H 0.1799 1.0537 0.0822 0.078 Uiso 1 1 calc R
C11 C 0.3024(6) 0.5586(5) 0.1791(4) 0.0562(14) Uani 1 1 d .
H11A H 0.2626 0.5563 0.2383 0.067 Uiso 1 1 calc R
H11B H 0.2538 0.4945 0.1376 0.067 Uiso 1 1 calc R
C12 C 0.4547(7) 0.5250(7) 0.1974(4) 0.0693(17) Uani 1 1 d .
H12 H 0.5139 0.5824 0.2333 0.083 Uiso 1 1 calc R
C13 C 0.5114(8) 0.4239(8) 0.1680(5) 0.087(2) Uani 1 1 d .
H13A H 0.4561 0.3639 0.1319 0.104 Uiso 1 1 calc R
H13B H 0.6080 0.4103 0.1827 0.104 Uiso 1 1 calc R
I1 I -0.19866(4) 0.67895(4) 0.08588(3) 0.07100(19) Uani 1 1 d .
O1 O 0.0985(4) 0.7246(3) 0.2346(2) 0.0449(8) Uani 1 1 d .
O2 O 0.0079(5) 0.8329(4) 0.3459(3) 0.0804(14) Uani 1 1 d .

loop_
_atom_site_aniso_label
_atom_site_aniso_U_11
_atom_site_aniso_U_22
_atom_site_aniso_U_33
_atom_site_aniso_U_23
_atom_site_aniso_U_13
_atom_site_aniso_U_12
C1 0.071(4) 0.056(3) 0.039(3) -0.011(2) 0.001(2) 0.011(3)
C2 0.106(5) 0.051(3) 0.059(4) -0.002(3) 0.017(3) 0.024(3)
C3 0.054(3) 0.040(3) 0.038(3) 0.000(2) -0.002(2) 0.003(2)
C4 0.048(3) 0.037(2) 0.024(2) 0.0032(18) 0.0025(19) 0.002(2)
C5 0.051(3) 0.048(3) 0.036(2) -0.006(2) 0.007(2) -0.003(2)
C6 0.047(3) 0.037(3) 0.047(3) 0.002(2) 0.006(2) -0.002(2)
C7 0.059(3) 0.065(4) 0.057(3) 0.011(3) 0.019(3) 0.004(3)
C8 0.083(5) 0.072(4) 0.094(5) 0.018(4) 0.041(4) -0.005(4)
C9 0.088(5) 0.066(4) 0.100(5) 0.035(4) 0.035(4) -0.001(4)
C10 0.069(4) 0.034(3) 0.087(4) 0.011(3) -0.004(3) -0.005(3)
C11 0.058(3) 0.049(3) 0.063(3) 0.012(3) 0.015(3) 0.009(3)
C12 0.063(4) 0.074(4) 0.068(4) 0.007(3) 0.000(3) 0.017(3)
C13 0.077(4) 0.102(6) 0.079(5) 0.008(4) 0.003(4) 0.038(4)
I1 0.0479(2) 0.0780(3) 0.0857(3) 0.0060(2) 0.00318(19) -0.0055(2)
O1 0.062(2) 0.0448(18) 0.0286(16) -0.0005(14) 0.0066(14) 0.0085(16)
O2 0.117(4) 0.087(3) 0.040(2) -0.010(2) 0.019(2) 0.027(3)

loop_
_atom_type_symbol
_atom_type_description
_atom_type_scat_dispersion_real
_atom_type_scat_dispersion_imag
_atom_type_scat_source
C C 0.0033 0.0016 'International Tables Vol C Tables 4.2.6.8 and 6.1.1.4'
H H 0.0000 0.0000 'International Tables Vol C Tables 4.2.6.8 and 6.1.1.4'
O O 0.0106 0.0060 'International Tables Vol C Tables 4.2.6.8 and 6.1.1.4'
I I -0.4742 1.8119 'International Tables Vol C Tables 4.2.6.8 and 6.1.1.4'

loop_
_geom_angle_atom_site_label_1
_geom_angle_atom_site_label_2
_geom_angle_atom_site_label_3
_geom_angle
O2 C1 O1 120.6(5)
O2 C1 C2 128.8(5)
O1 C1 C2 110.5(4)
C1 C2 C3 106.9(4)
C1 C2 H2A 110.3
C3 C2 H2A 110.3
C1 C2 H2B 110.3
C3 C2 H2B 110.3
H2A C2 H2B 108.6
C10 C3 C2 111.6(5)
C10 C3 C4 118.5(4)
C2 C3 C4 103.7(4)
C10 C3 H3 107.5
C2 C3 H3 107.5
C4 C3 H3 107.5
O1 C4 C5 107.3(4)
O1 C4 C6 105.5(3)
C5 C4 C6 110.1(4)
O1 C4 C3 105.2(3)
C5 C4 C3 112.2(4)
C6 C4 C3 115.7(4)
C4 C5 I1 115.8(3)
C4 C5 H5A 108.3
I1 C5 H5A 108.3
C4 C5 H5B 108.3
I1 C5 H5B 108.3
H5A C5 H5B 107.4
C4 C6 C7 114.6(4)
C4 C6 C11 111.4(4)
C7 C6 C11 110.6(4)
C4 C6 H6 106.5
C7 C6 H6 106.5
C11 C6 H6 106.5
C8 C7 C6 115.2(5)
C8 C7 H7A 108.5
C6 C7 H7A 108.5
C8 C7 H7B 108.5
C6 C7 H7B 108.5
H7A C7 H7B 107.5
C9 C8 C7 114.8(5)
C9 C8 H8A 108.6
C7 C8 H8A 108.6
C9 C8 H8B 108.6
C7 C8 H8B 108.6
H8A C8 H8B 107.5
C8 C9 C10 114.6(6)
C8 C9 H9A 108.6
C10 C9 H9A 108.6
C8 C9 H9B 108.6
C10 C9 H9B 108.6
H9A C9 H9B 107.6
C3 C10 C9 115.7(5)
C3 C10 H10A 108.3
C9 C10 H10A 108.3
C3 C10 H10B 108.3
C9 C10 H10B 108.3
H10A C10 H10B 107.4
C12 C11 C6 113.0(5)
C12 C11 H11A 109.0
C6 C11 H11A 109.0
C12 C11 H11B 109.0
C6 C11 H11B 109.0
H11A C11 H11B 107.8
C13 C12 C11 125.6(7)
C13 C12 H12 117.2
C11 C12 H12 117.2
C12 C13 H13A 120.0
C12 C13 H13B 120.0
H13A C13 H13B 120.0
C1 O1 C4 112.8(4)

loop_
_geom_bond_atom_site_label_1
_geom_bond_atom_site_label_2
_geom_bond_distance
C1 O2 1.199(6)
C1 O1 1.346(6)
C1 C2 1.484(8)
C2 C3 1.525(7)
C2 H2A 0.9700
C2 H2B 0.9700
C3 C10 1.518(7)
C3 C4 1.569(6)
C3 H3 0.9800
C4 O1 1.459(5)
C4 C5 1.522(6)
C4 C6 1.532(7)
C5 I1 2.143(5)
C5 H5A 0.9700
C5 H5B 0.9700
C6 C7 1.543(7)
C6 C11 1.552(7)
C6 H6 0.9800
C7 C8 1.511(8)
C7 H7A 0.9700
C7 H7B 0.9700
C8 C9 1.507(9)
C8 H8A 0.9700
C8 H8B 0.9700
C9 C10 1.528(9)
C9 H9A 0.9700
C9 H9B 0.9700
C10 H10A 0.9700
C10 H10B 0.9700
C11 C12 1.486(8)
C11 H11A 0.9700
C11 H11B 0.9700
C12 C13 1.279(9)
C12 H12 0.9300
C13 H13A 0.9300
C13 H13B 0.9300
